data_7017661
loop_
_publ_author_name
'Kobelt, Claudia'
'Burschka, Christian'
'Bertermann, R\"udiger'
'Fonseca Guerra, C.'
'Bickelhaupt, F. Matthias'
'Tacke, Reinhold'

_publ_section_title
;
 Synthesis and structural characterisation of neutral pentacoordinate
 silicon(iv) complexes with a tridentate dianionic N,N,S chelate ligand.
;
_journal_issue 7
_journal_name_full 'Dalton transactions (Cambridge, England : 2003)'
_journal_page_first 2148
_journal_page_last 2162
_journal_paper_doi 10.1039/c1dt11306b
_journal_volume 41
_journal_year 2012
_chemical_formula_moiety 'C19 H18 N2 S Si Te'
_chemical_formula_sum 'C19 H18 N2 S Si Te'
_chemical_formula_weight 462.10
_chemical_name_systematic
;
?
;
_space_group_IT_number 148
_symmetry_cell_setting trigonal
_symmetry_space_group_name_Hall '-P 3*'
_symmetry_space_group_name_H-M 'R -3 :R'
_atom_sites_solution_hydrogens geom
_atom_sites_solution_primary direct
_atom_sites_solution_secondary difmap
_audit_creation_method SHELXL-97
_cell_angle_alpha 116.627(17)
_cell_angle_beta 116.627(17)
_cell_angle_gamma 116.627(17)
_cell_formula_units_Z 6
_cell_length_a 18.327(2)
_cell_length_b 18.327(2)
_cell_length_c 18.327(2)
_cell_measurement_reflns_used 5000
_cell_measurement_temperature 173(2)
_cell_measurement_theta_max 26.8
_cell_measurement_theta_min 5.3
_cell_volume 2870(4)
_computing_cell_refinement Stoe-IPDS
_computing_data_collection Stoe-IPDS
_computing_data_reduction Stoe-IPDS
_computing_molecular_graphics Ortep/POVRAY
_computing_publication_material Bruker-SHELXTL
_computing_structure_refinement 'SHELXL-97 (Sheldrick, 2008)'
_computing_structure_solution 'SHELXS-97 (Sheldrick, 2008)'
_diffrn_ambient_temperature 173(2)
_diffrn_measured_fraction_theta_full 0.991
_diffrn_measured_fraction_theta_max 0.991
_diffrn_measurement_device_type image_plate_Stoe-IPDS
_diffrn_measurement_method omega_scan
_diffrn_radiation_monochromator graphite
_diffrn_radiation_source 'fine-focus sealed tube'
_diffrn_radiation_type MoK\a
_diffrn_radiation_wavelength 0.71073
_diffrn_reflns_av_R_equivalents 0.0542
_diffrn_reflns_av_sigmaI/netI 0.0232
_diffrn_reflns_limit_h_max 25
_diffrn_reflns_limit_h_min -25
_diffrn_reflns_limit_k_max 25
_diffrn_reflns_limit_k_min -24
_diffrn_reflns_limit_l_max 25
_diffrn_reflns_limit_l_min -25
_diffrn_reflns_number 45772
_diffrn_reflns_theta_full 29.21
_diffrn_reflns_theta_max 29.21
_diffrn_reflns_theta_min 2.61
_exptl_absorpt_coefficient_mu 1.729
_exptl_absorpt_correction_T_max 0.7051
_exptl_absorpt_correction_T_min 0.4685
_exptl_absorpt_correction_type multi-scan
_exptl_absorpt_process_details
;
[c.f. r.h. blessing, acta cryst. (1995), a51, 33-38]
;
_exptl_crystal_colour yellow
_exptl_crystal_density_diffrn 1.604
_exptl_crystal_density_method 'not measured'
_exptl_crystal_description block
_exptl_crystal_F_000 1368
_exptl_crystal_size_max .5
_exptl_crystal_size_mid .3
_exptl_crystal_size_min .2
_refine_diff_density_max 0.698
_refine_diff_density_min -1.064
_refine_diff_density_rms 0.092
_refine_ls_extinction_method none
_refine_ls_goodness_of_fit_ref 1.068
_refine_ls_hydrogen_treatment constr
_refine_ls_matrix_type full
_refine_ls_number_parameters 232
_refine_ls_number_reflns 5129
_refine_ls_number_restraints 0
_refine_ls_restrained_S_all 1.068
_refine_ls_R_factor_all 0.0574
_refine_ls_R_factor_gt 0.0471
_refine_ls_shift/su_max 0.001
_refine_ls_shift/su_mean 0.000
_refine_ls_structure_factor_coef Fsqd
_refine_ls_weighting_details 'calc w=1/[\s^2^(Fo^2^)+(0.0095P)^2^+9.5443P] where P=(Fo^2^+2Fc^2^)/3'
_refine_ls_weighting_scheme calc
_refine_ls_wR_factor_gt 0.0946
_refine_ls_wR_factor_ref 0.0987
_reflns_number_gt 4170
_reflns_number_total 5129
_reflns_threshold_expression >2sigma(I)
_cod_data_source_file c1dt11306b.txt
_cod_data_source_block kob20k_11
_cod_original_cell_volume 2869.9(6)
_cod_original_sg_symbol_H-M 'R -3'
_cod_database_code 7017661

loop_
_symmetry_equiv_pos_as_xyz
'x, y, z'
'z, x, y'
'y, z, x'
'-x, -y, -z'
'-z, -x, -y'
'-y, -z, -x'

loop_
_atom_site_label
_atom_site_type_symbol
_atom_site_fract_x
_atom_site_fract_y
_atom_site_fract_z
_atom_site_U_iso_or_equiv
_atom_site_adp_type
_atom_site_occupancy
_atom_site_symmetry_multiplicity
_atom_site_calc_flag
_atom_site_refinement_flags
_atom_site_disorder_assembly
_atom_site_disorder_group
C1 C 0.7447(6) 0.2252(6) -0.1912(6) 0.0584(12) Uani 0.9443(15) 1 d P A 1
H1A H 0.7701 0.2160 -0.2283 0.088 Uiso 0.9443(15) 1 calc PR A 1
H1B H 0.7998 0.3202 -0.1208 0.088 Uiso 0.9443(15) 1 calc PR A 1
H1C H 0.6449 0.1577 -0.2675 0.088 Uiso 0.9443(15) 1 calc PR A 1
C2 C 0.6264(4) -0.0941(4) -0.3013(4) 0.0455(10) Uani 0.9443(15) 1 d P A 1
C3 C 0.5399(5) -0.2323(5) -0.3990(5) 0.0568(12) Uani 0.9443(15) 1 d P A 1
H3 H 0.4421 -0.3048 -0.4688 0.068 Uiso 0.9443(15) 1 calc PR A 1
C4 C 0.5951(6) -0.2651(5) -0.3956(6) 0.0616(14) Uani 0.9443(15) 1 d P A 1
H4 H 0.5343 -0.3604 -0.4649 0.074 Uiso 0.9443(15) 1 calc PR A 1
C5 C 0.7381(6) -0.1607(5) -0.2922(6) 0.0563(12) Uani 0.9443(15) 1 d P A 1
H5 H 0.7756 -0.1839 -0.2896 0.068 Uiso 0.9443(15) 1 calc PR A 1
C6 C 0.8262(5) -0.0213(5) -0.1923(5) 0.0432(9) Uani 0.9443(15) 1 d P A 1
H6 H 0.9243 0.0506 -0.1206 0.052 Uiso 0.9443(15) 1 calc PR A 1
C7 C 0.7724(4) 0.0141(4) -0.1958(4) 0.0377(8) Uani 0.9443(15) 1 d P A 1
C8 C 1.0040(4) 0.2611(4) 0.0092(4) 0.0349(7) Uani 0.9443(15) 1 d P A 1
H8A H 1.0272 0.2538 -0.0309 0.042 Uiso 0.9443(15) 1 calc PR A 1
H8B H 1.0379 0.2528 0.0605 0.042 Uiso 0.9443(15) 1 calc PR A 1
C9 C 1.0720(4) 0.3978(4) 0.1059(4) 0.0334(7) Uani 0.9443(15) 1 d P A 1
C10 C 1.2144(4) 0.5270(4) 0.2249(4) 0.0450(9) Uani 0.9443(15) 1 d P A 1
H10 H 1.2774 0.5337 0.2501 0.054 Uiso 0.9443(15) 1 calc PR A 1
C11 C 1.2644(5) 0.6466(5) 0.3071(5) 0.0509(11) Uani 0.9443(15) 1 d P A 1
H11 H 1.3621 0.7365 0.3899 0.061 Uiso 0.9443(15) 1 calc PR A 1
C12 C 1.1695(5) 0.6330(5) 0.2667(5) 0.0499(11) Uani 0.9443(15) 1 d P A 1
H12 H 1.2015 0.7137 0.3216 0.060 Uiso 0.9443(15) 1 calc PR A 1
C13 C 1.0293(5) 0.5021(4) 0.1468(5) 0.0428(9) Uani 0.9443(15) 1 d P A 1
H13 H 0.9643 0.4928 0.1186 0.051 Uiso 0.9443(15) 1 calc PR A 1
C14 C 0.9313(4) 0.4156(4) 0.2218(4) 0.0396(8) Uani 0.9443(15) 1 d P A 1
C15 C 1.0403(5) 0.4495(5) 0.2978(5) 0.0499(10) Uani 0.9443(15) 1 d P A 1
H15 H 1.0240 0.3793 0.2546 0.060 Uiso 0.9443(15) 1 calc PR A 1
C16 C 1.1717(6) 0.5841(7) 0.4350(6) 0.0663(15) Uani 0.9443(15) 1 d P A 1
H16 H 1.2461 0.6069 0.4855 0.080 Uiso 0.9443(15) 1 calc PR A 1
C17 C 1.1955(6) 0.6862(7) 0.4996(6) 0.0769(19) Uani 0.9443(15) 1 d P A 1
H17 H 1.2867 0.7794 0.5937 0.092 Uiso 0.9443(15) 1 calc PR A 1
C18 C 1.0869(6) 0.6528(6) 0.4274(6) 0.0647(14) Uani 0.9443(15) 1 d P A 1
H18 H 1.1027 0.7222 0.4730 0.078 Uiso 0.9443(15) 1 calc PR A 1
C19 C 0.9541(5) 0.5172(5) 0.2877(5) 0.0486(10) Uani 0.9443(15) 1 d P A 1
H19 H 0.8795 0.4943 0.2377 0.058 Uiso 0.9443(15) 1 calc PR A 1
N1 N 0.9817(3) 0.3863(3) 0.0680(3) 0.0354(7) Uani 0.9443(15) 1 d P A 1
N2 N 0.8541(3) 0.1506(3) -0.1015(3) 0.0361(7) Uani 0.9443(15) 1 d P A 1
Si Si 0.78153(11) 0.18997(12) -0.10872(12) 0.0379(2) Uani 0.9443(15) 1 d P A 1
S S 0.56479(12) -0.04358(13) -0.30397(13) 0.0625(4) Uani 0.9443(15) 1 d P A 1
Te Te 0.73401(3) 0.21044(3) 0.00613(4) 0.04514(11) Uani 0.9443(15) 1 d P A 1
C1B C 0.8986(15) 0.3796(15) -0.0364(14) 0.039(3) Uiso 0.0557(15) 1 d PG A 2
H1BA H 0.7982 0.3091 -0.1173 0.059 Uiso 0.0557(15) 1 calc PR A 2
H1BB H 0.9492 0.4512 -0.0194 0.059 Uiso 0.0557(15) 1 calc PR A 2
H1BC H 0.9315 0.4234 0.0462 0.059 Uiso 0.0557(15) 1 calc PR A 2
C2B C 1.1757(14) 0.4272(15) 0.1780(14) 0.039(3) Uiso 0.0557(15) 1 d PG A 2
C3B C 1.2981(18) 0.5016(19) 0.2982(18) 0.039(3) Uiso 0.0557(15) 1 d PG A 2
H3B H 1.3850 0.5916 0.3592 0.047 Uiso 0.0557(15) 1 calc PR A 2
C4B C 1.296(2) 0.447(2) 0.331(2) 0.039(3) Uiso 0.0557(15) 1 d PG A 2
H4B H 1.3797 0.5036 0.4204 0.047 Uiso 0.0557(15) 1 calc PR A 2
C5B C 1.181(7) 0.319(7) 0.240(7) 0.039(3) Uiso 0.0557(15) 1 d P A 2
H5B H 1.1840 0.2761 0.2552 0.047 Uiso 0.0557(15) 1 calc PR A 2
C6B C 1.048(2) 0.2376(19) 0.1190(19) 0.039(3) Uiso 0.0557(15) 1 d PG A 2
H6B H 0.9634 0.1500 0.0633 0.047 Uiso 0.0557(15) 1 calc PR A 2
C7B C 1.0465(15) 0.2920(15) 0.0851(14) 0.039(3) Uiso 0.0557(15) 1 d PG A 2
C8B C 0.7960(15) 0.0829(15) -0.1293(15) 0.039(3) Uiso 0.0557(15) 1 d PG A 2
H8BA H 0.7788 0.0857 -0.0846 0.047 Uiso 0.0557(15) 1 calc PR A 2
H8BB H 0.7994 0.0253 -0.1555 0.047 Uiso 0.0557(15) 1 calc PR A 2
C9B C 0.6820(14) 0.0209(15) -0.2558(14) 0.039(3) Uiso 0.0557(15) 1 d PG A 2
C10B C 0.5436(18) -0.1110(19) -0.3696(18) 0.039(3) Uiso 0.0557(15) 1 d PG A 2
H10A H 0.5134 -0.1707 -0.3718 0.047 Uiso 0.0557(15) 1 calc PR A 2
C11B C 0.4484(19) -0.156(2) -0.4815(19) 0.039(3) Uiso 0.0557(15) 1 d PG A 2
H11A H 0.3519 -0.2478 -0.5625 0.047 Uiso 0.0557(15) 1 calc PR A 2
C12B C 0.4966(16) -0.065(2) -0.4730(18) 0.039(3) Uiso 0.0557(15) 1 d PG A 2
H12A H 0.4332 -0.0935 -0.5483 0.047 Uiso 0.0557(15) 1 calc PR A 2
C13B C 0.6352(13) 0.0652(16) -0.3562(14) 0.039(3) Uiso 0.0557(15) 1 d PG A 2
H13A H 0.6678 0.1277 -0.3505 0.047 Uiso 0.0557(15) 1 calc PR A 2
C14B C 0.7726(10) 0.0685(10) -0.4068(10) 0.039(3) Uiso 0.0557(15) 1 d PG A 2
C15B C 0.7116(13) -0.0453(12) -0.4482(12) 0.039(3) Uiso 0.0557(15) 1 d PG A 2
H15A H 0.7621 -0.0312 -0.3817 0.047 Uiso 0.0557(15) 1 calc PR A 2
C16B C 0.5791(17) -0.1781(16) -0.5842(17) 0.039(3) Uiso 0.0557(15) 1 d PG A 2
H16A H 0.5371 -0.2558 -0.6114 0.047 Uiso 0.0557(15) 1 calc PR A 2
C17B C 0.5072(18) -0.1988(19) -0.6810(18) 0.039(3) Uiso 0.0557(15) 1 d PG A 2
H17A H 0.4146 -0.2909 -0.7750 0.047 Uiso 0.0557(15) 1 calc PR A 2
C18B C 0.5675(16) -0.0876(18) -0.6434(17) 0.039(3) Uiso 0.0557(15) 1 d PG A 2
H18A H 0.5182 -0.1031 -0.7117 0.047 Uiso 0.0557(15) 1 calc PR A 2
C19B C 0.7009(12) 0.0475(14) -0.5051(13) 0.039(3) Uiso 0.0557(15) 1 d PG A 2
H19A H 0.7429 0.1250 -0.4779 0.047 Uiso 0.0557(15) 1 calc PR A 2
N1B N 0.7270(11) 0.1076(13) -0.2490(12) 0.039(3) Uiso 0.0557(15) 1 d PG A 2
N2B N 0.9260(12) 0.2219(12) -0.0338(12) 0.039(3) Uiso 0.0557(15) 1 d PG A 2
Si1B Si 0.9308(8) 0.2943(9) -0.0723(8) 0.039(3) Uiso 0.0557(15) 1 d PG A 2
S1B S 1.1668(11) 0.4918(11) 0.1330(10) 0.039(3) Uiso 0.0557(15) 1 d PG A 2
Te1B Te 0.9711(5) 0.2722(6) -0.1929(6) 0.0417(16) Uiso 0.0557(15) 1 d PG A 2

loop_
_atom_site_aniso_label
_atom_site_aniso_U_11
_atom_site_aniso_U_22
_atom_site_aniso_U_33
_atom_site_aniso_U_23
_atom_site_aniso_U_13
_atom_site_aniso_U_12
C1 0.064(3) 0.086(4) 0.064(3) 0.065(3) 0.054(3) 0.066(3)
C2 0.042(2) 0.040(2) 0.037(2) 0.0288(19) 0.0321(19) 0.0297(19)
C3 0.051(3) 0.040(2) 0.040(2) 0.028(2) 0.037(2) 0.029(2)
C4 0.081(4) 0.044(2) 0.065(3) 0.044(3) 0.064(3) 0.048(3)
C5 0.082(4) 0.055(3) 0.076(3) 0.057(3) 0.071(3) 0.059(3)
C6 0.055(2) 0.045(2) 0.054(2) 0.042(2) 0.048(2) 0.042(2)
C7 0.044(2) 0.0398(19) 0.0383(19) 0.0323(18) 0.0359(18) 0.0339(18)
C8 0.0344(18) 0.0389(19) 0.0392(19) 0.0321(17) 0.0306(17) 0.0310(17)
C9 0.0364(18) 0.0402(19) 0.0390(18) 0.0338(17) 0.0327(17) 0.0320(17)
C10 0.039(2) 0.043(2) 0.043(2) 0.033(2) 0.0327(19) 0.0320(19)
C11 0.046(2) 0.040(2) 0.048(2) 0.034(2) 0.038(2) 0.031(2)
C12 0.064(3) 0.045(2) 0.061(3) 0.044(2) 0.055(3) 0.045(2)
C13 0.056(2) 0.049(2) 0.061(3) 0.049(2) 0.052(2) 0.046(2)
C14 0.047(2) 0.046(2) 0.049(2) 0.041(2) 0.042(2) 0.039(2)
C15 0.058(3) 0.067(3) 0.059(3) 0.056(3) 0.051(3) 0.054(3)
C16 0.063(3) 0.093(4) 0.060(3) 0.065(3) 0.052(3) 0.063(3)
C17 0.057(3) 0.067(4) 0.048(3) 0.039(3) 0.043(3) 0.038(3)
C18 0.075(4) 0.050(3) 0.067(3) 0.046(3) 0.062(3) 0.048(3)
C19 0.060(3) 0.053(2) 0.060(3) 0.047(2) 0.052(3) 0.048(2)
N1 0.0399(16) 0.0421(17) 0.0443(17) 0.0374(16) 0.0361(16) 0.0351(15)
N2 0.0338(15) 0.0383(16) 0.0371(16) 0.0299(15) 0.0291(15) 0.0299(15)
Si 0.0364(5) 0.0446(6) 0.0402(6) 0.0347(5) 0.0315(5) 0.0343(5)
S 0.0334(5) 0.0487(6) 0.0436(6) 0.0276(6) 0.0259(5) 0.0298(5)
Te 0.04382(15) 0.04502(16) 0.05338(18) 0.03927(15) 0.04226(15) 0.03604(14)

loop_
_atom_type_symbol
_atom_type_description
_atom_type_scat_dispersion_real
_atom_type_scat_dispersion_imag
_atom_type_scat_source
C C 0.0033 0.0016 'International Tables Vol C Tables 4.2.6.8 and 6.1.1.4'
H H 0.0000 0.0000 'International Tables Vol C Tables 4.2.6.8 and 6.1.1.4'
N N 0.0061 0.0033 'International Tables Vol C Tables 4.2.6.8 and 6.1.1.4'
Si Si 0.0817 0.0704 'International Tables Vol C Tables 4.2.6.8 and 6.1.1.4'
S S 0.1246 0.1234 'International Tables Vol C Tables 4.2.6.8 and 6.1.1.4'
Te Te -0.5308 1.6751 'International Tables Vol C Tables 4.2.6.8 and 6.1.1.4'

loop_
_geom_angle_atom_site_label_1
_geom_angle_atom_site_label_2
_geom_angle_atom_site_label_3
_geom_angle
C3 C2 C7 119.8(5)
C3 C2 S 123.6(4)
C7 C2 S 116.6(3)
C4 C3 C2 120.5(5)
C3 C4 C5 120.8(5)
C4 C5 C6 119.1(5)
C5 C6 C7 121.1(5)
N2 C7 C6 123.8(4)
N2 C7 C2 117.5(4)
C6 C7 C2 118.7(4)
N2 C8 C9 108.2(3)
N1 C9 C10 121.2(4)
N1 C9 C8 113.8(3)
C10 C9 C8 124.9(4)
C9 C10 C11 119.1(4)
C10 C11 C12 119.0(4)
C13 C12 C11 119.3(4)
N1 C13 C12 121.4(4)
C19 C14 C15 119.5(5)
C19 C14 Te 121.3(3)
C15 C14 Te 119.3(3)
C16 C15 C14 120.4(5)
C15 C16 C17 120.1(5)
C18 C17 C16 120.1(6)
C17 C18 C19 120.1(5)
C14 C19 C18 119.7(5)
C9 N1 C13 120.0(4)
C9 N1 Si 114.2(3)
C13 N1 Si 125.7(3)
C7 N2 C8 117.0(3)
C7 N2 Si 122.0(3)
C8 N2 Si 120.9(3)
N2 Si C1 122.2(2)
N2 Si N1 82.78(14)
C1 Si N1 90.9(2)
N2 Si S 89.10(12)
C1 Si S 96.1(2)
N1 Si S 171.28(12)
N2 Si Te 119.23(12)
C1 Si Te 118.56(17)
N1 Si Te 94.22(11)
S Si Te 86.97(7)
C2 S Si 94.70(15)
C14 Te Si 104.51(11)
C3B C2B C7B 120.0
C3B C2B S1B 123.9
C7B C2B S1B 116.1
C2B C3B C4B 120.57(10)
C5B C4B C3B 119(3)
C4B C5B C6B 123(6)
C7B C6B C5B 117(3)
N2B C7B C6B 124.0
N2B C7B C2B 117.8
C6B C7B C2B 118.3
N2B C8B C9B 108.7
N1B C9B C10B 121.8
N1B C9B C8B 113.2
C10B C9B C8B 125.0
C9B C10B C11B 118.9
C10B C11B C12B 118.7
C13B C12B C11B 119.4
N1B C13B C12B 121.6
C15B C14B C19B 119.6
C15B C14B Te1B 119.1
C19B C14B Te1B 121.2
C16B C15B C14B 120.6
C15B C16B C17B 119.7
C16B C17B C18B 120.7
C17B C18B C19B 119.6
C14B C19B C18B 119.6
C9B N1B C13B 119.6
C9B N1B Si1B 114.5
C13B N1B Si1B 125.9
C7B N2B C8B 117.1
C7B N2B Si1B 122.0
C8B N2B Si1B 120.8
N2B Si1B C1B 122.3
N2B Si1B N1B 82.7
C1B Si1B N1B 90.6
N2B Si1B S1B 89.1
C1B Si1B S1B 96.5
N1B Si1B S1B 171.2
N2B Si1B Te1B 119.0
C1B Si1B Te1B 118.6
N1B Si1B Te1B 94.2
S1B Si1B Te1B 86.9
C2B S1B Si1B 94.9
C14B Te1B Si1B 104.5

loop_
_geom_bond_atom_site_label_1
_geom_bond_atom_site_label_2
_geom_bond_distance
C1 Si 1.872(5)
C2 C3 1.387(7)
C2 C7 1.413(6)
C2 S 1.751(5)
C3 C4 1.382(8)
C4 C5 1.388(8)
C5 C6 1.395(6)
C6 C7 1.398(6)
C7 N2 1.390(5)
C8 N2 1.449(5)
C8 C9 1.488(5)
C9 N1 1.338(5)
C9 C10 1.380(6)
C10 C11 1.385(6)
C11 C12 1.388(7)
C12 C13 1.369(7)
C13 N1 1.347(5)
C14 C19 1.390(6)
C14 C15 1.392(6)
C14 Te 2.125(7)
C15 C16 1.376(8)
C16 C17 1.383(9)
C17 C18 1.382(9)
C18 C19 1.394(8)
N1 Si 1.992(6)
N2 Si 1.760(3)
Si S 2.279(6)
Si Te 2.5608(12)
C1B Si1B 1.864(6)
C2B C3B 1.371(5)
C2B C7B 1.411(5)
C2B S1B 1.743(6)
C3B C4B 1.380(4)
C4B C5B 1.29(8)
C5B C6B 1.42(7)
C6B C7B 1.393(4)
C7B N2B 1.382(5)
C8B N2B 1.433(5)
C8B C9B 1.483(5)
C9B N1B 1.332(4)
C9B C10B 1.367(6)
C10B C11B 1.383(5)
C11B C12B 1.383(4)
C12B C13B 1.358(5)
C13B N1B 1.339(4)
C14B C15B 1.381(4)
C14B C19B 1.385(5)
C14B Te1B 2.113(9)
C15B C16B 1.368(6)
C16B C17B 1.373(5)
C17B C18B 1.375(5)
C18B C19B 1.388(5)
N1B Si1B 1.979(8)
N2B Si1B 1.750(6)
Si1B S1B 2.267(9)
Si1B Te1B 2.554(8)

loop_
_geom_torsion_atom_site_label_1
_geom_torsion_atom_site_label_2
_geom_torsion_atom_site_label_3
_geom_torsion_atom_site_label_4
_geom_torsion
C7 C2 C3 C4 -1.3(7)
S C2 C3 C4 176.1(4)
C2 C3 C4 C5 1.9(7)
C3 C4 C5 C6 -0.9(7)
C4 C5 C6 C7 -0.8(7)
C5 C6 C7 N2 -178.3(4)
C5 C6 C7 C2 1.4(6)
C3 C2 C7 N2 179.3(4)
S C2 C7 N2 1.8(5)
C3 C2 C7 C6 -0.3(6)
S C2 C7 C6 -177.9(3)
N2 C8 C9 N1 -0.7(4)
N2 C8 C9 C10 179.2(4)
N1 C9 C10 C11 0.7(6)
C8 C9 C10 C11 -179.2(4)
C9 C10 C11 C12 -0.5(7)
C10 C11 C12 C13 -0.1(7)
C11 C12 C13 N1 0.6(7)
C19 C14 C15 C16 -3.2(6)
Te C14 C15 C16 175.6(4)
C14 C15 C16 C17 1.5(7)
C15 C16 C17 C18 1.3(8)
C16 C17 C18 C19 -2.3(8)
C15 C14 C19 C18 2.2(6)
Te C14 C19 C18 -176.6(3)
C17 C18 C19 C14 0.6(7)
C10 C9 N1 C13 -0.2(6)
C8 C9 N1 C13 179.7(3)
C10 C9 N1 Si 179.1(3)
C8 C9 N1 Si -1.0(4)
C12 C13 N1 C9 -0.5(6)
C12 C13 N1 Si -179.6(3)
C6 C7 N2 C8 -2.4(5)
C2 C7 N2 C8 177.9(3)
C6 C7 N2 Si -178.9(3)
C2 C7 N2 Si 1.4(5)
C9 C8 N2 C7 -174.1(3)
C9 C8 N2 Si 2.5(4)
C7 N2 Si C1 -99.5(4)
C8 N2 Si C1 84.0(4)
C7 N2 Si N1 174.0(3)
C8 N2 Si N1 -2.5(3)
C7 N2 Si S -2.9(3)
C8 N2 Si S -179.3(3)
C7 N2 Si Te 83.1(3)
C8 N2 Si Te -93.3(3)
C9 N1 Si N2 1.9(3)
C13 N1 Si N2 -178.9(3)
C9 N1 Si C1 -120.4(3)
C13 N1 Si C1 58.8(4)
C9 N1 Si S 23.4(9)
C13 N1 Si S -157.4(6)
C9 N1 Si Te 120.9(3)
C13 N1 Si Te -59.9(3)
C3 C2 S Si 179.5(4)
C7 C2 S Si -3.1(3)
N2 Si S C2 2.95(19)
C1 Si S C2 125.2(2)
N1 Si S C2 -18.3(8)
Te Si S C2 -116.38(15)
C19 C14 Te Si 113.7(3)
C15 C14 Te Si -65.0(3)
N2 Si Te C14 81.11(18)
C1 Si Te C14 -96.3(2)
N1 Si Te C14 -2.97(15)
S Si Te C14 168.37(13)
C7B C2B C3B C4B -1.7
S1B C2B C3B C4B 175.7
C2B C3B C4B C5B 9(4)
C3B C4B C5B C6B -14(8)
C4B C5B C6B C7B 12(7)
C5B C6B C7B N2B 176(3)
C5B C6B C7B C2B -5(3)
C3B C2B C7B N2B 179.3
S1B C2B C7B N2B 1.7
C3B C2B C7B C6B -0.2
S1B C2B C7B C6B -177.8
N2B C8B C9B N1B -0.7
N2B C8B C9B C10B 179.5
N1B C9B C10B C11B 1.0
C8B C9B C10B C11B -179.1
C9B C10B C11B C12B -1.0
C10B C11B C12B C13B 0.3
C11B C12B C13B N1B 0.5
C19B C14B C15B C16B -2.5
Te1B C14B C15B C16B 175.3
C14B C15B C16B C17B 1.3
C15B C16B C17B C18B 1.0
C16B C17B C18B C19B -2.1
C15B C14B C19B C18B 1.3
Te1B C14B C19B C18B -176.4
C17B C18B C19B C14B 1.0
C10B C9B N1B C13B -0.3
C8B C9B N1B C13B 179.8
C10B C9B N1B Si1B 178.7
C8B C9B N1B Si1B -1.2
C12B C13B N1B C9B -0.5
C12B C13B N1B Si1B -179.4
C6B C7B N2B C8B -2.5
C2B C7B N2B C8B 178.0
C6B C7B N2B Si1B -179.1
C2B C7B N2B Si1B 1.4
C9B C8B N2B C7B -174.1
C9B C8B N2B Si1B 2.6
C7B N2B Si1B C1B -100.0
C8B N2B Si1B C1B 83.5
C7B N2B Si1B N1B 173.9
C8B N2B Si1B N1B -2.6
C7B N2B Si1B S1B -2.8
C8B N2B Si1B S1B -179.3
C7B N2B Si1B Te1B 83.2
C8B N2B Si1B Te1B -93.3
C9B N1B Si1B N2B 2.1
C13B N1B Si1B N2B -179.0
C9B N1B Si1B C1B -120.4
C13B N1B Si1B C1B 58.5
C9B N1B Si1B S1B 23.9
C13B N1B Si1B S1B -157.1
C9B N1B Si1B Te1B 120.8
C13B N1B Si1B Te1B -60.2
C3B C2B S1B Si1B 179.5
C7B C2B S1B Si1B -3.0
N2B Si1B S1B C2B 2.9
C1B Si1B S1B C2B 125.3
N1B Si1B S1B C2B -18.8
Te1B Si1B S1B C2B -116.2
C15B C14B Te1B Si1B -64.0
C19B C14B Te1B Si1B 113.8
N2B Si1B Te1B C14B 81.0
C1B Si1B Te1B C14B -96.0
N1B Si1B Te1B C14B -3.0
S1B Si1B Te1B C14B 168.3
